data_7151536
loop_
_publ_author_name
'Uno, Hidemitsu'
'Inoue, Kentarou'
'Inoue, Takashi'
'Ono, Noboru'

_publ_section_title
;
 Oligocyclization of 2-(hydroxymethyl)pyrroles with electron-withdrawing
 groups at \b-positions: formation and structural elucidation of
 porphyrinogens and hexaphyrinogens
;
_journal_coden_ASTM OBCRAK
_journal_issue 21
_journal_name_full 'Organic & Biomolecular Chemistry'
_journal_page_first 3857
_journal_page_last 3865
_journal_paper_doi 10.1039/b307132d
_journal_volume 1
_journal_year 2003
_chemical_formula_moiety 'C84 H66 Cl12 N6 O12, 4(C H Cl3)'
_chemical_formula_sum 'C88 H70 Cl24 N6 O12'
_chemical_formula_weight 2254.43
_space_group_IT_number 61
_symmetry_cell_setting orthorhombic
_symmetry_Int_Tables_number 61
_symmetry_space_group_name_Hall '-P 2ac 2ab'
_symmetry_space_group_name_H-M 'P b c a'
_cell_angle_alpha 90
_cell_angle_beta 90
_cell_angle_gamma 90
_cell_formula_units_Z 4
_cell_length_a 25.555(9)
_cell_length_b 15.884(2)
_cell_length_c 25.659(8)
_cell_measurement_reflns_used 10022
_cell_measurement_temperature 288.2
_cell_measurement_theta_max 25.3
_cell_measurement_theta_min 1.6
_cell_volume 10415(5)
_computing_cell_refinement PROCESS
_computing_data_collection PROCESS
_computing_data_reduction 'teXsan Ver. 1.11'
_computing_molecular_graphics 'Ortep-3 and Mercury '
_computing_publication_material 'teXsan Ver. 1.11'
_computing_structure_refinement 'teXsan Ver. 1.10'
_computing_structure_solution SIR92
_diffrn_measured_fraction_theta_full 0.6519
_diffrn_measured_fraction_theta_max 0.6519
_diffrn_measurement_device_type 'Rigaku RAXIS-IV Imaging Plate'
_diffrn_measurement_method w
_diffrn_radiation_type 'Mo Ka'
_diffrn_radiation_wavelength 0.7107
_diffrn_reflns_av_R_equivalents 0.019
_diffrn_reflns_limit_h_max 30
_diffrn_reflns_limit_h_min 0
_diffrn_reflns_limit_k_max 17
_diffrn_reflns_limit_k_min 0
_diffrn_reflns_limit_l_max 30
_diffrn_reflns_limit_l_min -30
_diffrn_reflns_number 7266
_diffrn_reflns_theta_full 25.72
_diffrn_reflns_theta_max 25.72
_exptl_absorpt_coefficient_mu 0.684
_exptl_absorpt_correction_T_max 0.872
_exptl_absorpt_correction_T_min 0.863
_exptl_absorpt_correction_type multi-scan
_exptl_absorpt_process_details '(Higashi, 1995)'
_exptl_crystal_colour colorless
_exptl_crystal_density_diffrn 1.438
_exptl_crystal_description prismatic
_exptl_crystal_F_000 4576
_exptl_crystal_size_max 0.400
_exptl_crystal_size_mid 0.300
_exptl_crystal_size_min 0.150
_refine_diff_density_max 0.86
_refine_diff_density_min -0.65
_refine_ls_goodness_of_fit_ref 1.976
_refine_ls_hydrogen_treatment mixed
_refine_ls_number_parameters 610
_refine_ls_number_reflns 6475
_refine_ls_R_factor_gt 0.0727
_refine_ls_shift/su_max 0.0008
_refine_ls_structure_factor_coef Fsqd
_refine_ls_weighting_details 'w = 1/[s^2^(Fo^2^) + (0.05000(Max(Fo^2^,0) + 2Fc^2^)/3)^2^]'
_refine_ls_weighting_scheme calc
_refine_ls_wR_factor_ref 0.1760
_reflns_number_gt 6472
_reflns_number_total 6475
_reflns_threshold_expression F^2^>2.0s(F^2^)
_cod_data_source_file b307132d.txt
_cod_data_source_block 4a-4CHCl3
_cod_depositor_comments
;
The following automatic conversions were performed:
data name '_geom_hbond_site_distance_dh' replaced with
'_geom_hbond_distance_DH' as specified in the replacement file
'/home/antanas/src/cod-tools/trunk/data/replacement-values/replacement_tags.lst'.

data
name '_geom_hbond_site_distance_ha' replaced with
'_geom_hbond_distance_HA' as specified in the replacement file
'/home/antanas/src/cod-tools/trunk/data/replacement-values/replacement_tags.lst'.

data
name '_geom_hbond_site_distance_da' replaced with
'_geom_hbond_distance_DA' as specified in the replacement file
'/home/antanas/src/cod-tools/trunk/data/replacement-values/replacement_tags.lst'.

Automatic conversion script
Id: cif_correct_tags 5005 2017-03-03 11:38:54Z antanas 
;
_cod_original_formula_sum 'C88 H70 Cl24 N6 O12 '
_cod_database_code 7151536

loop_
_symmetry_equiv_pos_as_xyz
x,y,z
1/2+x,1/2-y,-z
-x,1/2+y,1/2-z
1/2-x,-y,1/2+z
-x,-y,-z
1/2-x,1/2+y,z
x,1/2-y,1/2+z
1/2+x,y,1/2-z

loop_
_atom_site_label
_atom_site_type_symbol
_atom_site_fract_x
_atom_site_fract_y
_atom_site_fract_z
_atom_site_U_iso_or_equiv
_atom_site_adp_type
_atom_site_occupancy
_atom_site_calc_flag
_atom_site_refinement_flags
_atom_site_disorder_assembly
_atom_site_disorder_group
Cl(1) Cl 0.23619(8) 0.1694(1) 0.64063(8) 0.0985(8) Uani 1.00 d . . .
Cl(2) Cl 0.06250(7) -0.0198(1) 0.62572(9) 0.0922(7) Uani 1.00 d . . .
Cl(3) Cl -0.09639(8) 0.1633(1) 0.46872(8) 0.0843(7) Uani 1.00 d . . .
Cl(4) Cl -0.10382(9) 0.4139(1) 0.60975(9) 0.0996(8) Uani 1.00 d . . .
Cl(5) Cl -0.02207(8) -0.1940(1) 0.60237(9) 0.0911(7) Uani 1.00 d . . .
Cl(6) Cl -0.18427(9) -0.1097(1) 0.72605(9) 0.1046(8) Uani 1.00 d . . .
Cl(7) Cl 0.16359(10) 0.3601(1) 0.4167(1) 0.148(1) Uani 1.00 d . . .
Cl(8) Cl 0.2435(1) 0.4478(2) 0.3579(1) 0.107(1) Uani 0.70 d P . .
Cl(8b) Cl 0.236(1) 0.404(2) 0.346(1) 0.33(1) Uiso 0.30 d P . .
Cl(9) Cl 0.2510(1) 0.2711(2) 0.3731(2) 0.146(2) Uani 0.70 d P . .
Cl(9b) Cl 0.2576(3) 0.2823(5) 0.4204(4) 0.104(3) Uiso 0.30 d P . .
Cl(10) Cl 0.3297(1) 0.2466(2) 0.2486(1) 0.170(2) Uani 1.00 d . . .
Cl(11) Cl 0.3574(1) 0.4045(2) 0.2099(2) 0.183(2) Uani 1.00 d . . .
Cl(12) Cl 0.3990(2) 0.2557(3) 0.1641(2) 0.224(2) Uani 1.00 d . . .
O(1) O 0.2229(2) -0.0296(3) 0.5746(2) 0.069(2) Uani 1.00 d . . .
O(2) O 0.2131(2) -0.0432(3) 0.4892(2) 0.063(1) Uani 1.00 d . . .
O(3) O -0.0159(2) 0.3752(2) 0.4883(2) 0.059(1) Uani 1.00 d . . .
O(4) O 0.0671(2) 0.3342(2) 0.5002(2) 0.071(2) Uani 1.00 d . . .
O(5) O -0.0456(2) -0.0473(2) 0.7336(2) 0.058(1) Uani 1.00 d . . .
O(6) O -0.0279(2) 0.0867(2) 0.7129(2) 0.063(1) Uani 1.00 d . . .
N(1) N 0.1215(2) 0.1753(3) 0.5140(2) 0.049(2) Uani 1.00 d . . .
N(2) N -0.0050(2) 0.1878(3) 0.6179(2) 0.042(2) Uani 1.00 d . . .
N(3) N -0.1322(2) 0.0291(3) 0.5892(2) 0.042(2) Uani 1.00 d . . .
C(1) C 0.1516(2) 0.1135(3) 0.4930(2) 0.039(2) Uani 1.00 d . . .
C(2) C 0.1673(2) 0.0636(3) 0.5345(2) 0.037(2) Uani 1.00 d . . .
C(3) C 0.1449(2) 0.0991(3) 0.5808(2) 0.041(2) Uani 1.00 d . . .
C(4) C 0.1168(2) 0.1672(3) 0.5667(2) 0.042(2) Uani 1.00 d . . .
C(5) C 0.0866(2) 0.2298(3) 0.5986(2) 0.048(2) Uani 1.00 d . . .
C(6) C 0.0290(2) 0.2318(3) 0.5880(2) 0.041(2) Uani 1.00 d . . .
C(7) C -0.0008(2) 0.2762(3) 0.5526(2) 0.041(2) Uani 1.00 d . . .
C(8) C -0.0547(2) 0.2578(3) 0.5630(2) 0.035(2) Uani 1.00 d . . .
C(9) C -0.0558(2) 0.2021(3) 0.6029(2) 0.037(2) Uani 1.00 d . . .
C(10) C -0.1010(2) 0.1621(3) 0.6302(2) 0.044(2) Uani 1.00 d . . .
C(11) C -0.1037(2) 0.0684(3) 0.6266(2) 0.036(2) Uani 1.00 d . . .
C(12) C -0.0850(2) 0.0062(3) 0.6597(2) 0.041(2) Uani 1.00 d . . .
C(13) C -0.1058(2) -0.0733(3) 0.6415(2) 0.039(2) Uani 1.00 d . . .
C(14) C -0.1342(2) -0.0567(3) 0.5975(2) 0.040(2) Uani 1.00 d . . .
C(15) C -0.1660(2) -0.1126(3) 0.5638(2) 0.047(2) Uani 1.00 d . . .
C(16) C 0.2021(2) -0.0067(4) 0.5290(3) 0.046(2) Uani 1.00 d . . .
C(17) C 0.2617(4) -0.0966(5) 0.5761(3) 0.100(3) Uani 1.00 d . . .
C(18A) C 0.2895(7) -0.0939(9) 0.6232(6) 0.143(6) Uani 0.70 d P . .
C(18B) C 0.312(2) -0.065(3) 0.577(2) 0.16(2) Uiso 0.30 d P . .
C(19) C 0.1517(2) 0.0688(3) 0.6349(2) 0.045(2) Uani 1.00 d . . .
C(20) C 0.1940(2) 0.0943(4) 0.6657(3) 0.060(2) Uani 1.00 d . . .
C(21) C 0.2030(3) 0.0629(5) 0.7155(3) 0.078(3) Uani 1.00 d . . .
C(22) C 0.1707(4) 0.0063(6) 0.7345(3) 0.091(3) Uani 1.00 d . . .
C(23) C 0.1276(3) -0.0215(4) 0.7084(3) 0.080(3) Uani 1.00 d . . .
C(24) C 0.1182(2) 0.0114(4) 0.6583(3) 0.062(2) Uani 1.00 d . . .
C(25) C 0.0215(3) 0.3298(3) 0.5120(2) 0.051(2) Uani 1.00 d . . .
C(26) C -0.0002(3) 0.4279(4) 0.4447(3) 0.086(3) Uani 1.00 d . . .
C(27) C -0.0478(4) 0.4669(6) 0.4242(3) 0.122(4) Uani 1.00 d . . .
C(28) C -0.1017(2) 0.2922(3) 0.5371(2) 0.043(2) Uani 1.00 d . . .
C(29) C -0.1241(2) 0.2544(4) 0.4934(3) 0.057(2) Uani 1.00 d . . .
C(30) C -0.1669(3) 0.2869(5) 0.4680(3) 0.081(3) Uani 1.00 d . . .
C(31) C -0.1898(3) 0.3580(6) 0.4873(4) 0.099(3) Uani 1.00 d . . .
C(32) C -0.1710(3) 0.3969(5) 0.5304(3) 0.083(3) Uani 1.00 d . . .
C(33) C -0.1271(2) 0.3625(4) 0.5548(3) 0.061(2) Uani 1.00 d . . .
C(34) C -0.0508(2) 0.0214(4) 0.7032(2) 0.046(2) Uani 1.00 d . . .
C(35) C -0.0122(3) -0.0430(4) 0.7787(3) 0.075(3) Uani 1.00 d . . .
C(36) C -0.0122(5) -0.1243(6) 0.8024(4) 0.156(5) Uani 1.00 d . . .
C(37) C -0.1010(2) -0.1556(3) 0.6675(2) 0.046(2) Uani 1.00 d . . .
C(38) C -0.0637(3) -0.2137(4) 0.6547(3) 0.061(2) Uani 1.00 d . . .
C(39) C -0.0571(3) -0.2886(4) 0.6828(4) 0.090(3) Uani 1.00 d . . .
C(40) C -0.0907(5) -0.3045(5) 0.7234(4) 0.109(4) Uani 1.00 d . . .
C(41) C -0.1300(4) -0.2511(5) 0.7361(3) 0.095(3) Uani 1.00 d . . .
C(42) C -0.1344(3) -0.1776(4) 0.7082(3) 0.068(2) Uani 1.00 d . . .
C(43) C 0.2261(4) 0.3660(6) 0.3994(4) 0.110(4) Uani 1.00 d . . .
C(44) C 0.3771(5) 0.3037(8) 0.2147(4) 0.162(5) Uani 1.00 d . . .
H(1N) H 0.112(2) 0.209(3) 0.497(2) 0.04(2) Uiso 1.00 d . . .
H(2N) H 0.005(2) 0.164(3) 0.640(2) 0.02(1) Uiso 1.00 d . . .
H(3N) H -0.152(2) 0.056(3) 0.568(2) 0.04(1) Uiso 1.00 d . . .
H(5a) H 0.1004 0.2843 0.5916 0.0572 Uiso 1.00 calc . . .
H(5b) H 0.0916 0.2166 0.6344 0.0572 Uiso 1.00 calc . . .
H(10a) H -0.1323 0.1844 0.6157 0.0533 Uiso 1.00 calc . . .
H(10b) H -0.0990 0.1768 0.6661 0.0533 Uiso 1.00 calc . . .
H(15a) H -0.2018 -0.0964 0.5658 0.0561 Uiso 1.00 calc . . .
H(15b) H -0.1624 -0.1692 0.5752 0.0561 Uiso 1.00 calc . . .
H(17a) H 0.2445 -0.1494 0.5730 0.1196 Uiso 1.00 calc . . .
H(17b) H 0.2853 -0.0897 0.5478 0.1196 Uiso 1.00 calc . . .
H(18a) H 0.2658 -0.0991 0.6515 0.1715 Uiso 1.00 calc . . .
H(18b) H 0.3139 -0.1390 0.6241 0.1715 Uiso 1.00 calc . . .
H(18c) H 0.3076 -0.0419 0.6257 0.1715 Uiso 1.00 calc . . .
H(21) H 0.2320 0.0821 0.7354 0.0932 Uiso 1.00 calc . . .
H(22) H 0.1777 -0.0163 0.7680 0.1090 Uiso 1.00 calc . . .
H(23) H 0.1047 -0.0618 0.7235 0.0959 Uiso 1.00 calc . . .
H(26a) H 0.0236 0.4701 0.4562 0.1028 Uiso 1.00 calc . . .
H(26b) H 0.0160 0.3946 0.4186 0.1028 Uiso 1.00 calc . . .
H(27a) H -0.0639 0.4996 0.4507 0.1467 Uiso 1.00 calc . . .
H(27b) H -0.0391 0.5021 0.3956 0.1467 Uiso 1.00 calc . . .
H(27c) H -0.0713 0.4243 0.4130 0.1467 Uiso 1.00 calc . . .
H(30) H -0.1802 0.2605 0.4376 0.0972 Uiso 1.00 calc . . .
H(31) H -0.2195 0.3807 0.4701 0.1192 Uiso 1.00 calc . . .
H(32) H -0.1873 0.4462 0.5437 0.0997 Uiso 1.00 calc . . .
H(35a) H 0.0223 -0.0281 0.7686 0.0899 Uiso 1.00 calc . . .
H(35b) H -0.0253 -0.0023 0.8025 0.0899 Uiso 1.00 calc . . .
H(36a) H -0.0468 -0.1386 0.8126 0.1877 Uiso 1.00 calc . . .
H(36b) H 0.0004 -0.1648 0.7782 0.1877 Uiso 1.00 calc . . .
H(36c) H 0.0098 -0.1237 0.8322 0.1877 Uiso 1.00 calc . . .
H(39) H -0.0301 -0.3273 0.6741 0.1083 Uiso 1.00 calc . . .
H(40) H -0.0862 -0.3546 0.7432 0.1307 Uiso 1.00 calc . . .
H(41) H -0.1538 -0.2640 0.7635 0.1146 Uiso 1.00 calc . . .
H(43) H 0.2450 0.3750 0.4306 0.1322 Uiso 1.00 calc . . .
H(44) H 0.4062 0.3057 0.2378 0.1942 Uiso 1.00 calc . . .

loop_
_atom_site_aniso_label
_atom_site_aniso_U_11
_atom_site_aniso_U_22
_atom_site_aniso_U_33
_atom_site_aniso_U_12
_atom_site_aniso_U_13
_atom_site_aniso_U_23
Cl(1) 0.078(1) 0.137(2) 0.080(2) -0.041(1) -0.020(1) 0.004(1)
Cl(2) 0.078(1) 0.087(1) 0.111(2) -0.025(1) 0.013(1) -0.020(1)
Cl(3) 0.091(1) 0.085(1) 0.077(1) 0.0153(10) -0.004(1) -0.027(1)
Cl(4) 0.109(2) 0.082(1) 0.108(2) 0.037(1) -0.024(1) -0.038(1)
Cl(5) 0.083(1) 0.072(1) 0.118(2) 0.0114(9) 0.023(1) -0.004(1)
Cl(6) 0.124(2) 0.094(1) 0.095(2) -0.004(1) 0.056(1) 0.012(1)
Cl(7) 0.086(2) 0.087(2) 0.270(4) -0.008(1) 0.035(2) -0.015(2)
Cl(8) 0.125(3) 0.125(3) 0.072(2) -0.053(2) -0.034(2) 0.037(2)
Cl(9) 0.104(3) 0.110(3) 0.225(6) -0.016(2) 0.075(3) -0.038(3)
Cl(10) 0.192(3) 0.179(3) 0.140(3) -0.023(2) 0.016(2) -0.009(2)
Cl(11) 0.122(2) 0.131(2) 0.294(5) 0.010(2) -0.060(3) -0.050(2)
Cl(12) 0.298(5) 0.189(3) 0.185(4) 0.028(3) 0.086(4) -0.043(3)
O(1) 0.080(3) 0.078(3) 0.049(3) 0.041(2) -0.014(2) -0.006(2)
O(2) 0.065(3) 0.078(3) 0.047(3) 0.029(2) -0.001(2) -0.013(2)
O(3) 0.067(3) 0.052(2) 0.058(3) 0.006(2) 0.008(2) 0.022(2)
O(4) 0.060(3) 0.055(3) 0.099(4) 0.004(2) 0.035(3) 0.020(2)
O(5) 0.082(3) 0.051(2) 0.041(3) -0.011(2) -0.020(2) 0.015(2)
O(6) 0.084(3) 0.050(2) 0.055(3) -0.019(2) -0.014(2) 0.004(2)
N(1) 0.041(3) 0.051(3) 0.054(4) 0.004(2) -0.006(3) -0.001(3)
N(2) 0.045(3) 0.041(3) 0.039(4) 0.008(2) -0.002(3) 0.006(2)
N(3) 0.040(3) 0.051(3) 0.035(3) 0.005(2) -0.001(2) 0.010(2)
C(1) 0.030(3) 0.047(3) 0.041(4) -0.004(2) -0.002(3) -0.013(3)
C(2) 0.031(3) 0.051(3) 0.029(4) 0.004(2) -0.002(3) -0.004(3)
C(3) 0.035(3) 0.052(3) 0.036(4) 0.003(2) -0.007(3) -0.005(3)
C(4) 0.034(3) 0.061(4) 0.032(4) -0.003(3) -0.002(3) -0.011(3)
C(5) 0.046(4) 0.051(3) 0.047(4) 0.005(2) -0.004(3) -0.011(3)
C(6) 0.038(3) 0.037(3) 0.048(4) 0.002(3) 0.007(3) -0.011(3)
C(7) 0.047(4) 0.032(3) 0.043(4) 0.003(2) 0.007(3) 0.006(3)
C(8) 0.039(3) 0.035(3) 0.033(3) 0.006(2) 0.001(3) -0.001(2)
C(9) 0.036(3) 0.031(3) 0.043(4) 0.006(2) 0.002(3) 0.003(2)
C(10) 0.044(4) 0.043(3) 0.047(4) 0.003(2) 0.002(3) 0.004(3)
C(11) 0.042(3) 0.039(3) 0.028(3) 0.000(2) 0.006(3) 0.006(2)
C(12) 0.045(3) 0.043(3) 0.033(4) -0.002(2) 0.001(3) 0.004(2)
C(13) 0.042(3) 0.045(3) 0.031(4) -0.006(2) 0.002(3) 0.005(2)
C(14) 0.040(3) 0.037(3) 0.043(4) 0.000(2) 0.006(3) 0.002(3)
C(15) 0.048(4) 0.050(3) 0.042(4) -0.002(3) -0.001(3) -0.002(3)
C(16) 0.035(4) 0.061(4) 0.042(4) 0.005(3) -0.002(3) -0.001(3)
C(17) 0.131(8) 0.088(5) 0.080(7) 0.062(5) -0.027(5) -0.014(4)
C(18A) 0.18(1) 0.14(1) 0.10(1) 0.10(1) -0.08(1) -0.020(9)
C(19) 0.040(3) 0.050(3) 0.046(4) 0.005(3) 0.002(3) -0.009(3)
C(20) 0.060(4) 0.076(4) 0.043(5) 0.011(3) 0.000(4) -0.004(3)
C(21) 0.091(6) 0.105(6) 0.037(5) 0.010(5) -0.015(4) 0.000(4)
C(22) 0.124(8) 0.100(6) 0.048(5) 0.010(5) 0.002(5) 0.012(5)
C(23) 0.104(6) 0.072(5) 0.064(6) 0.003(4) 0.020(5) 0.015(4)
C(24) 0.062(4) 0.062(4) 0.063(5) -0.001(3) 0.011(4) -0.010(3)
C(25) 0.058(4) 0.032(3) 0.064(5) 0.003(3) 0.011(4) 0.000(3)
C(26) 0.135(7) 0.057(4) 0.064(5) 0.002(4) 0.024(5) 0.023(4)
C(27) 0.177(10) 0.111(7) 0.078(7) 0.008(6) -0.028(6) 0.051(5)
C(28) 0.042(4) 0.042(3) 0.045(4) 0.003(2) 0.001(3) 0.008(3)
C(29) 0.046(4) 0.057(4) 0.067(5) 0.009(3) 0.005(3) 0.009(3)
C(30) 0.071(5) 0.109(6) 0.063(6) 0.021(4) -0.017(4) -0.005(4)
C(31) 0.076(6) 0.120(7) 0.101(8) 0.038(5) -0.032(5) 0.003(6)
C(32) 0.074(5) 0.086(5) 0.090(7) 0.046(4) -0.012(5) -0.002(5)
C(33) 0.060(4) 0.057(4) 0.067(5) 0.015(3) -0.006(4) -0.005(3)
C(34) 0.050(4) 0.055(4) 0.034(4) 0.000(3) 0.004(3) 0.004(3)
C(35) 0.088(5) 0.084(5) 0.052(5) -0.007(4) -0.020(4) 0.018(4)
C(36) 0.24(1) 0.102(7) 0.125(9) -0.045(7) -0.120(9) 0.053(6)
C(37) 0.059(4) 0.041(3) 0.038(4) -0.007(3) -0.010(3) 0.009(3)
C(38) 0.076(5) 0.039(3) 0.067(5) -0.007(3) -0.011(4) 0.003(3)
C(39) 0.117(7) 0.045(4) 0.109(7) 0.004(4) -0.029(6) 0.014(4)
C(40) 0.165(10) 0.052(5) 0.110(8) -0.013(5) -0.030(7) 0.039(5)
C(41) 0.142(8) 0.076(6) 0.068(6) -0.029(5) 0.009(5) 0.031(5)
C(42) 0.097(5) 0.055(4) 0.051(5) -0.019(3) 0.000(4) 0.014(3)
C(43) 0.124(8) 0.112(7) 0.093(8) -0.017(5) 0.000(6) 0.024(5)
C(44) 0.23(1) 0.147(10) 0.104(10) -0.025(9) 0.049(9) -0.017(7)

loop_
_atom_type_symbol
_atom_type_description
_atom_type_scat_dispersion_real
_atom_type_scat_dispersion_imag
_atom_type_scat_source
C C 0.003 0.002
;International Tables for Crystallography
(1992, Vol. C, Tables 4.2.6.8 and 6.1.1.1)
;
H H 0.000 0.000
;International Tables for Crystallography
(1992, Vol. C, Table 6.1.1.2)
;
N N 0.006 0.003
;International Tables for Crystallography
(1992, Vol. C, Tables 4.2.6.8 and 6.1.1.1)
;
O O 0.011 0.006
;International Tables for Crystallography
(1992, Vol. C, Tables 4.2.6.8 and 6.1.1.1)
;
Cl Cl 0.148 0.159
;International Tables for Crystallography
(1992, Vol. C, Tables 4.2.6.8 and 6.1.1.1)
;

loop_
_geom_angle_atom_site_label_1
_geom_angle_atom_site_label_2
_geom_angle_atom_site_label_3
_geom_angle
_geom_angle_site_symmetry_1
_geom_angle_site_symmetry_2
_geom_angle_site_symmetry_3
_geom_angle_publ_flag
C(16) O(1) C(17) 119.5(5) . . . yes
C(25) O(3) C(26) 117.4(5) . . . yes
C(34) O(5) C(35) 119.0(4) . . . yes
C(1) N(1) C(4) 112.0(5) . . . yes
C(1) N(1) H(1N) 119(4) . . . no
C(4) N(1) H(1N) 127(4) . . . no
C(6) N(2) C(9) 111.3(5) . . . yes
C(6) N(2) H(2N) 118(3) . . . no
C(9) N(2) H(2N) 130(4) . . . no
C(11) N(3) C(14) 111.6(5) . . . yes
C(11) N(3) H(3N) 122(3) . . . no
C(14) N(3) H(3N) 124(3) . . . no
N(1) C(1) C(2) 105.8(5) . . . yes
N(1) C(1) C(15) 122.0(5) . . 5_556 yes
C(2) C(1) C(15) 131.9(5) . . 5_556 yes
C(1) C(2) C(3) 107.2(5) . . . yes
C(1) C(2) C(16) 123.2(5) . . . yes
C(3) C(2) C(16) 129.5(5) . . . yes
C(2) C(3) C(4) 107.9(5) . . . yes
C(2) C(3) C(19) 127.1(5) . . . yes
C(4) C(3) C(19) 125.1(5) . . . yes
N(1) C(4) C(3) 107.1(5) . . . yes
N(1) C(4) C(5) 121.5(5) . . . yes
C(3) C(4) C(5) 131.3(6) . . . yes
C(4) C(5) C(6) 114.9(4) . . . yes
C(4) C(5) H(5a) 108.1 . . . no
C(4) C(5) H(5b) 108.1 . . . no
C(6) C(5) H(5a) 108.1 . . . no
C(6) C(5) H(5b) 108.1 . . . no
H(5a) C(5) H(5b) 109.5 . . . no
N(2) C(6) C(5) 121.2(5) . . . yes
N(2) C(6) C(7) 106.4(5) . . . yes
C(5) C(6) C(7) 132.2(5) . . . yes
C(6) C(7) C(8) 107.7(4) . . . yes
C(6) C(7) C(25) 123.5(5) . . . yes
C(8) C(7) C(25) 128.8(5) . . . yes
C(7) C(8) C(9) 107.0(4) . . . yes
C(7) C(8) C(28) 128.5(5) . . . yes
C(9) C(8) C(28) 124.5(5) . . . yes
N(2) C(9) C(8) 107.6(5) . . . yes
N(2) C(9) C(10) 121.9(5) . . . yes
C(8) C(9) C(10) 130.4(5) . . . yes
C(9) C(10) C(11) 115.5(4) . . . yes
C(9) C(10) H(10a) 108.0 . . . no
C(9) C(10) H(10b) 108.0 . . . no
C(11) C(10) H(10a) 107.9 . . . no
C(11) C(10) H(10b) 107.9 . . . no
H(10a) C(10) H(10b) 109.5 . . . no
N(3) C(11) C(10) 121.9(5) . . . yes
N(3) C(11) C(12) 106.8(4) . . . yes
C(10) C(11) C(12) 130.9(5) . . . yes
C(11) C(12) C(13) 107.3(5) . . . yes
C(11) C(12) C(34) 124.3(5) . . . yes
C(13) C(12) C(34) 128.4(5) . . . yes
C(12) C(13) C(14) 107.1(4) . . . yes
C(12) C(13) C(37) 126.6(5) . . . yes
C(14) C(13) C(37) 126.1(5) . . . yes
N(3) C(14) C(13) 107.2(5) . . . yes
N(3) C(14) C(15) 121.5(5) . . . yes
C(13) C(14) C(15) 131.1(5) . . . yes
C(1) C(15) C(14) 116.0(4) 5_556 . . yes
C(1) C(15) H(15a) 106.9 5_556 . . no
C(1) C(15) H(15b) 105.4 5_556 . . no
C(14) C(15) H(15a) 109.5 . . . no
C(14) C(15) H(15b) 109.5 . . . no
H(15a) C(15) H(15b) 109.5 . . . no
O(1) C(16) O(2) 121.2(5) . . . yes
O(1) C(16) C(2) 111.8(5) . . . yes
O(2) C(16) C(2) 127.0(6) . . . yes
O(1) C(17) C(18A) 110.2(7) . . . yes
O(1) C(17) C(18B) 111(2) . . . yes
O(1) C(17) H(17a) 109.3 . . . no
O(1) C(17) H(17b) 109.3 . . . no
C(18A) C(17) H(17a) 109.3 . . . no
C(18A) C(17) H(17b) 109.3 . . . no
H(17a) C(17) H(17b) 109.5 . . . no
C(17) C(18A) H(18a) 109.5 . . . no
C(17) C(18A) H(18b) 109.5 . . . no
C(17) C(18A) H(18c) 109.5 . . . no
H(18a) C(18A) H(18b) 109.5 . . . no
H(18a) C(18A) H(18c) 109.5 . . . no
H(18b) C(18A) H(18c) 109.5 . . . no
C(3) C(19) C(20) 121.8(5) . . . yes
C(3) C(19) C(24) 123.3(5) . . . yes
C(20) C(19) C(24) 114.9(6) . . . yes
Cl(1) C(20) C(19) 118.0(5) . . . yes
Cl(1) C(20) C(21) 119.1(6) . . . yes
C(19) C(20) C(21) 122.9(6) . . . yes
C(20) C(21) C(22) 118.8(7) . . . yes
C(20) C(21) H(21) 120.6 . . . no
C(22) C(21) H(21) 120.6 . . . no
C(21) C(22) C(23) 123.2(7) . . . yes
C(21) C(22) H(22) 118.4 . . . no
C(23) C(22) H(22) 118.4 . . . no
C(22) C(23) C(24) 117.9(7) . . . yes
C(22) C(23) H(23) 121.1 . . . no
C(24) C(23) H(23) 121.0 . . . no
Cl(2) C(24) C(19) 119.2(5) . . . yes
Cl(2) C(24) C(23) 118.6(6) . . . yes
C(19) C(24) C(23) 122.2(6) . . . yes
O(3) C(25) O(4) 123.0(5) . . . yes
O(3) C(25) C(7) 110.9(5) . . . yes
O(4) C(25) C(7) 126.1(6) . . . yes
O(3) C(26) C(27) 106.9(6) . . . yes
O(3) C(26) H(26a) 110.1 . . . no
O(3) C(26) H(26b) 110.1 . . . no
C(27) C(26) H(26a) 110.1 . . . no
C(27) C(26) H(26b) 110.1 . . . no
H(26a) C(26) H(26b) 109.5 . . . no
C(26) C(27) H(27a) 109.5 . . . no
C(26) C(27) H(27b) 109.5 . . . no
C(26) C(27) H(27c) 109.5 . . . no
H(27a) C(27) H(27b) 109.4 . . . no
H(27a) C(27) H(27c) 109.4 . . . no
H(27b) C(27) H(27c) 109.5 . . . no
C(8) C(28) C(29) 122.4(5) . . . yes
C(8) C(28) C(33) 122.6(5) . . . yes
C(29) C(28) C(33) 115.0(5) . . . yes
Cl(3) C(29) C(28) 119.1(5) . . . yes
Cl(3) C(29) C(30) 117.8(6) . . . yes
C(28) C(29) C(30) 123.1(6) . . . yes
C(29) C(30) C(31) 118.7(7) . . . yes
C(29) C(30) H(30) 120.7 . . . no
C(31) C(30) H(30) 120.6 . . . no
C(30) C(31) C(32) 121.5(7) . . . yes
C(30) C(31) H(31) 119.3 . . . no
C(32) C(31) H(31) 119.2 . . . no
C(31) C(32) C(33) 118.1(6) . . . yes
C(31) C(32) H(32) 121.0 . . . no
C(33) C(32) H(32) 120.9 . . . no
Cl(4) C(33) C(28) 119.3(5) . . . yes
Cl(4) C(33) C(32) 117.2(5) . . . yes
C(28) C(33) C(32) 123.5(6) . . . yes
O(5) C(34) O(6) 121.6(5) . . . yes
O(5) C(34) C(12) 111.8(5) . . . yes
O(6) C(34) C(12) 126.5(5) . . . yes
O(5) C(35) C(36) 107.4(6) . . . yes
O(5) C(35) H(35a) 110.0 . . . no
O(5) C(35) H(35b) 110.0 . . . no
C(36) C(35) H(35a) 110.0 . . . no
C(36) C(35) H(35b) 110.0 . . . no
H(35a) C(35) H(35b) 109.4 . . . no
C(35) C(36) H(36a) 109.5 . . . no
C(35) C(36) H(36b) 109.4 . . . no
C(35) C(36) H(36c) 109.5 . . . no
H(36a) C(36) H(36b) 109.4 . . . no
H(36a) C(36) H(36c) 109.5 . . . no
H(36b) C(36) H(36c) 109.4 . . . no
C(13) C(37) C(38) 123.3(5) . . . yes
C(13) C(37) C(42) 120.7(5) . . . yes
C(38) C(37) C(42) 116.0(5) . . . yes
Cl(5) C(38) C(37) 119.3(4) . . . yes
Cl(5) C(38) C(39) 118.4(6) . . . yes
C(37) C(38) C(39) 122.3(7) . . . yes
C(38) C(39) C(40) 118.1(8) . . . yes
C(38) C(39) H(39) 120.9 . . . no
C(40) C(39) H(39) 121.0 . . . no
C(39) C(40) C(41) 122.1(7) . . . yes
C(39) C(40) H(40) 119.0 . . . no
C(41) C(40) H(40) 119.0 . . . no
C(40) C(41) C(42) 117.9(8) . . . yes
C(40) C(41) H(41) 121.0 . . . no
C(42) C(41) H(41) 121.1 . . . no
Cl(6) C(42) C(37) 119.5(5) . . . yes
Cl(6) C(42) C(41) 116.9(6) . . . yes
C(37) C(42) C(41) 123.5(7) . . . yes
Cl(7) C(43) Cl(8) 116.9(5) . . . yes
Cl(7) C(43) Cl(9) 113.6(5) . . . yes
Cl(7) C(43) H(43) 105.8 . . . no
Cl(8) C(43) Cl(9) 108.1(6) . . . yes
Cl(8) C(43) H(43) 106.0 . . . no
Cl(8b) C(43) Cl(9b) 122(1) . . . yes
Cl(9) C(43) H(43) 105.5 . . . no
Cl(10) C(44) Cl(11) 108.9(7) . . . yes
Cl(10) C(44) Cl(12) 113.5(7) . . . yes
Cl(10) C(44) H(44) 104.3 . . . no
Cl(11) C(44) Cl(12) 119.7(7) . . . yes
Cl(11) C(44) H(44) 104.3 . . . no
Cl(12) C(44) H(44) 104.4 . . . no

loop_
_geom_bond_atom_site_label_1
_geom_bond_atom_site_label_2
_geom_bond_distance
_geom_bond_site_symmetry_1
_geom_bond_site_symmetry_2
_geom_bond_publ_flag
Cl(1) C(20) 1.732(7) . . yes
Cl(2) C(24) 1.722(7) . . yes
Cl(3) C(29) 1.730(6) . . yes
Cl(4) C(33) 1.735(7) . . yes
Cl(5) C(38) 1.742(7) . . yes
Cl(6) C(42) 1.730(7) . . yes
Cl(7) C(43) 1.661(10) . . yes
Cl(8) C(43) 1.738(9) . . yes
Cl(8b) C(43) 1.52(3) . . yes
Cl(9) C(43) 1.77(1) . . yes
Cl(9b) C(43) 1.64(1) . . yes
Cl(10) C(44) 1.75(1) . . yes
Cl(11) C(44) 1.68(1) . . yes
Cl(12) C(44) 1.60(1) . . yes
O(1) C(16) 1.336(7) . . yes
O(1) C(17) 1.454(7) . . yes
O(2) C(16) 1.207(6) . . yes
O(3) C(25) 1.342(7) . . yes
O(3) C(26) 1.454(7) . . yes
O(4) C(25) 1.204(6) . . yes
O(5) C(34) 1.348(6) . . yes
O(5) C(35) 1.441(7) . . yes
O(6) C(34) 1.216(6) . . yes
N(1) C(1) 1.358(7) . . yes
N(1) C(4) 1.365(7) . . yes
N(1) H(1N) 0.73(5) . . no
N(2) C(6) 1.353(7) . . yes
N(2) C(9) 1.372(7) . . yes
N(2) H(2N) 0.72(5) . . no
N(3) C(11) 1.355(7) . . yes
N(3) C(14) 1.380(6) . . yes
N(3) H(3N) 0.86(5) . . no
C(1) C(2) 1.387(7) . . yes
C(1) C(15) 1.503(8) . 5_556 yes
C(2) C(3) 1.434(7) . . yes
C(2) C(16) 1.435(7) . . yes
C(3) C(4) 1.348(7) . . yes
C(3) C(19) 1.479(8) . . yes
C(4) C(5) 1.500(7) . . yes
C(5) C(6) 1.498(7) . . yes
C(5) H(5a) 0.950 . . no
C(5) H(5b) 0.950 . . no
C(6) C(7) 1.381(7) . . yes
C(7) C(8) 1.434(7) . . yes
C(7) C(25) 1.462(8) . . yes
C(8) C(9) 1.353(7) . . yes
C(8) C(28) 1.476(7) . . yes
C(9) C(10) 1.494(7) . . yes
C(10) C(11) 1.493(7) . . yes
C(10) H(10a) 0.950 . . no
C(10) H(10b) 0.950 . . no
C(11) C(12) 1.389(7) . . yes
C(12) C(13) 1.448(7) . . yes
C(12) C(34) 1.438(7) . . yes
C(13) C(14) 1.368(7) . . yes
C(13) C(37) 1.474(7) . . yes
C(14) C(15) 1.482(8) . . yes
C(15) H(15a) 0.950 . . no
C(15) H(15b) 0.950 . . no
C(17) C(18A) 1.40(1) . . yes
C(17) C(18B) 1.38(4) . . yes
C(17) H(17a) 0.950 . . no
C(17) H(17b) 0.950 . . no
C(18A) H(18a) 0.950 . . no
C(18A) H(18b) 0.950 . . no
C(18A) H(18c) 0.950 . . no
C(19) C(20) 1.401(8) . . yes
C(19) C(24) 1.388(8) . . yes
C(20) C(21) 1.390(9) . . yes
C(21) C(22) 1.31(1) . . yes
C(21) H(21) 0.950 . . no
C(22) C(23) 1.36(1) . . yes
C(22) H(22) 0.950 . . no
C(23) C(24) 1.407(9) . . yes
C(23) H(23) 0.950 . . no
C(26) C(27) 1.46(1) . . yes
C(26) H(26a) 0.950 . . no
C(26) H(26b) 0.950 . . no
C(27) H(27a) 0.951 . . no
C(27) H(27b) 0.950 . . no
C(27) H(27c) 0.950 . . no
C(28) C(29) 1.395(8) . . yes
C(28) C(33) 1.370(7) . . yes
C(29) C(30) 1.374(9) . . yes
C(30) C(31) 1.36(1) . . yes
C(30) H(30) 0.950 . . no
C(31) C(32) 1.35(1) . . yes
C(31) H(31) 0.950 . . no
C(32) C(33) 1.396(9) . . yes
C(32) H(32) 0.950 . . no
C(35) C(36) 1.428(10) . . yes
C(35) H(35a) 0.950 . . no
C(35) H(35b) 0.950 . . no
C(36) H(36a) 0.949 . . no
C(36) H(36b) 0.951 . . no
C(36) H(36c) 0.950 . . no
C(37) C(38) 1.366(8) . . yes
C(37) C(42) 1.395(8) . . yes
C(38) C(39) 1.402(9) . . yes
C(39) C(40) 1.37(1) . . yes
C(39) H(39) 0.950 . . no
C(40) C(41) 1.36(1) . . yes
C(40) H(40) 0.950 . . no
C(41) C(42) 1.374(9) . . yes
C(41) H(41) 0.950 . . no
C(43) H(43) 0.948 . . no
C(44) H(44) 0.951 . . no

loop_
_geom_contact_atom_site_label_1
_geom_contact_atom_site_label_2
_geom_contact_distance
_geom_contact_site_symmetry_1
_geom_contact_site_symmetry_2
_geom_contact_publ_flag
Cl(7) O(4) 3.295(5) . . ?
Cl(7) H(1N) 3.43(5) . . ?
Cl(8) H(3N) 3.29(5) . 2_556 ?
Cl(8) N(3) 3.474(6) . 2_556 ?
Cl(8) O(2) 3.551(6) . 6_555 ?
Cl(8b) C(21) 3.48(3) . 7_554 ?
Cl(8b) C(22) 3.59(3) . 7_554 ?
Cl(9b) O(2) 3.369(10) . 6_555 ?
Cl(9b) H(3N) 3.47(5) . 2_556 ?
Cl(9b) C(31) 3.52(1) . 2_556 ?
Cl(9b) C(15) 3.594(10) . 5_556 ?
Cl(11) C(34) 3.445(6) . 2_556 ?
Cl(11) O(6) 3.539(5) . 2_556 ?
O(2) C(43) 3.13(1) . 6_545 ?
O(3) C(26) 3.592(8) . 5_566 ?
O(6) C(44) 3.52(1) . 2_456 ?
C(43) H(3N) 3.46(5) . 2_556 ?

loop_
_geom_hbond_atom_site_label_D
_geom_hbond_atom_site_label_H
_geom_hbond_atom_site_label_A
_geom_hbond_site_symmetry_D
_geom_hbond_site_symmetry_H
_geom_hbond_site_symmetry_A
_geom_hbond_distance_DH
_geom_hbond_distance_HA
_geom_hbond_distance_DA
_geom_hbond_angle_DHA
_geom_hbond_publ_flag
N(1) H(1N) O(4) . . . 0.73(5) 2.29(5) 2.903(6) 142(5) no
N(2) H(2N) O(6) . . . 0.72(4) 2.40(4) 2.977(6) 138(4) no
N(3) H(3N) O(2) . . 5_556 0.86(5) 2.15(5) 2.895(6) 144(4) no

loop_
_geom_torsion_atom_site_label_1
_geom_torsion_atom_site_label_2
_geom_torsion_atom_site_label_3
_geom_torsion_atom_site_label_4
_geom_torsion
_geom_torsion_site_symmetry_1
_geom_torsion_site_symmetry_2
_geom_torsion_site_symmetry_3
_geom_torsion_site_symmetry_4
_geom_torsion_publ_flag
Cl(1) C(20) C(19) C(3) 5.0(7) . . . . yes
Cl(1) C(20) C(19) C(24) -177.2(4) . . . . yes
Cl(1) C(20) C(21) C(22) 179.6(6) . . . . yes
Cl(2) C(24) C(19) C(3) -6.1(8) . . . . yes
Cl(2) C(24) C(19) C(20) 176.1(4) . . . . yes
Cl(2) C(24) C(23) C(22) -177.4(6) . . . . yes
Cl(3) C(29) C(28) C(8) 0.6(8) . . . . yes
Cl(3) C(29) C(28) C(33) -178.2(4) . . . . yes
Cl(3) C(29) C(30) C(31) 179.0(6) . . . . yes
Cl(4) C(33) C(28) C(8) -0.2(8) . . . . yes
Cl(4) C(33) C(28) C(29) 178.6(5) . . . . yes
Cl(4) C(33) C(32) C(31) 179.7(7) . . . . yes
Cl(5) C(38) C(37) C(13) -4.4(8) . . . . yes
Cl(5) C(38) C(37) C(42) 177.0(5) . . . . yes
Cl(5) C(38) C(39) C(40) -178.7(7) . . . . yes
Cl(6) C(42) C(37) C(13) 3.4(8) . . . . yes
Cl(6) C(42) C(37) C(38) -178.0(5) . . . . yes
Cl(6) C(42) C(41) C(40) -178.9(7) . . . . yes
Cl(7) C(43) Cl(8) Cl(8b) -91(2) . . . . yes
Cl(7) C(43) Cl(8b) Cl(8) 101(2) . . . . yes
Cl(7) C(43) Cl(8b) Cl(9) -114.3(9) . . . . yes
Cl(7) C(43) Cl(9) Cl(8b) 115(1) . . . . yes
Cl(7) C(43) Cl(9) Cl(9b) -94.0(7) . . . . yes
Cl(7) C(43) Cl(9b) Cl(9) 103.7(6) . . . . yes
O(1) C(16) C(2) C(1) 162.3(5) . . . . yes
O(1) C(16) C(2) C(3) -13.8(8) . . . . yes
O(1) C(17) C(18A) C(18B) -104(2) . . . . yes
O(1) C(17) C(18B) C(18A) 101(1) . . . . yes
O(2) C(16) O(1) C(17) 3.5(9) . . . . yes
O(2) C(16) C(2) C(1) -17.4(9) . . . . yes
O(2) C(16) C(2) C(3) 166.5(6) . . . . yes
O(3) C(25) C(7) C(6) -170.5(5) . . . . yes
O(3) C(25) C(7) C(8) 10.8(8) . . . . yes
O(4) C(25) O(3) C(26) 3.6(8) . . . . yes
O(4) C(25) C(7) C(6) 9.7(9) . . . . yes
O(4) C(25) C(7) C(8) -169.0(5) . . . . yes
O(5) C(34) C(12) C(11) 169.8(5) . . . . yes
O(5) C(34) C(12) C(13) -10.8(8) . . . . yes
O(6) C(34) O(5) C(35) 0.1(8) . . . . yes
O(6) C(34) C(12) C(11) -10.9(9) . . . . yes
O(6) C(34) C(12) C(13) 168.5(6) . . . . yes
N(1) C(1) C(2) C(3) 0.0(5) . . . . yes
N(1) C(1) C(2) C(16) -176.9(5) . . . . yes
N(1) C(1) C(15) C(14) -99.1(6) . . 5_556 5_556 yes
N(1) C(4) C(3) C(2) -0.5(6) . . . . yes
N(1) C(4) C(3) C(19) 178.3(5) . . . . yes
N(1) C(4) C(5) C(6) 66.0(7) . . . . yes
N(2) C(6) C(5) C(4) 95.8(6) . . . . yes
N(2) C(6) C(7) C(8) 0.8(6) . . . . yes
N(2) C(6) C(7) C(25) -178.1(5) . . . . yes
N(2) C(9) C(8) C(7) 1.6(6) . . . . yes
N(2) C(9) C(8) C(28) -177.5(5) . . . . yes
N(2) C(9) C(10) C(11) -64.4(7) . . . . yes
N(3) C(11) C(10) C(9) -93.9(6) . . . . yes
N(3) C(11) C(12) C(13) -2.6(6) . . . . yes
N(3) C(11) C(12) C(34) 176.9(5) . . . . yes
N(3) C(14) C(13) C(12) -1.2(6) . . . . yes
N(3) C(14) C(13) C(37) 174.5(5) . . . . yes
N(3) C(14) C(15) C(1) 60.5(7) . . . 5_556 yes
C(1) N(1) C(4) C(3) 0.6(6) . . . . yes
C(1) N(1) C(4) C(5) 178.1(5) . . . . yes
C(1) C(2) C(3) C(4) 0.3(6) . . . . yes
C(1) C(2) C(3) C(19) -178.5(5) . . . . yes
C(1) C(15) C(14) C(13) 124.2(6) . 5_556 5_556 5_556 yes
C(2) C(1) N(1) C(4) -0.4(6) . . . . yes
C(2) C(1) C(15) C(14) 87.6(7) . . 5_556 5_556 yes
C(2) C(3) C(4) C(5) -177.7(5) . . . . yes
C(2) C(3) C(19) C(20) 86.2(7) . . . . yes
C(2) C(3) C(19) C(24) -91.4(7) . . . . yes
C(2) C(16) O(1) C(17) -176.2(6) . . . . yes
C(3) C(2) C(1) C(15) 174.1(5) . . . 5_556 yes
C(3) C(4) C(5) C(6) -117.2(6) . . . . yes
C(3) C(19) C(20) C(21) -176.0(6) . . . . yes
C(3) C(19) C(24) C(23) 175.0(6) . . . . yes
C(4) N(1) C(1) C(15) -175.2(4) . . . 5_556 yes
C(4) C(3) C(2) C(16) 177.0(5) . . . . yes
C(4) C(3) C(19) C(20) -92.4(7) . . . . yes
C(4) C(3) C(19) C(24) 90.0(7) . . . . yes
C(4) C(5) C(6) C(7) -88.3(7) . . . . yes
C(5) C(4) C(3) C(19) 1.1(9) . . . . yes
C(5) C(6) N(2) C(9) 177.0(4) . . . . yes
C(5) C(6) C(7) C(8) -175.5(5) . . . . yes
C(5) C(6) C(7) C(25) 5.6(9) . . . . yes
C(6) N(2) C(9) C(8) -1.1(6) . . . . yes
C(6) N(2) C(9) C(10) -179.0(5) . . . . yes
C(6) C(7) C(8) C(9) -1.5(6) . . . . yes
C(6) C(7) C(8) C(28) 177.5(5) . . . . yes
C(7) C(6) N(2) C(9) 0.2(6) . . . . yes
C(7) C(8) C(9) C(10) 179.2(5) . . . . yes
C(7) C(8) C(28) C(29) 89.9(7) . . . . yes
C(7) C(8) C(28) C(33) -91.4(7) . . . . yes
C(7) C(25) O(3) C(26) -176.2(5) . . . . yes
C(8) C(9) C(10) C(11) 118.3(6) . . . . yes
C(8) C(28) C(29) C(30) -178.1(6) . . . . yes
C(8) C(28) C(33) C(32) 178.9(6) . . . . yes
C(9) C(8) C(7) C(25) 177.3(5) . . . . yes
C(9) C(8) C(28) C(29) -91.3(7) . . . . yes
C(9) C(8) C(28) C(33) 87.4(7) . . . . yes
C(9) C(10) C(11) C(12) 93.5(7) . . . . yes
C(10) C(9) C(8) C(28) 0.1(9) . . . . yes
C(10) C(11) N(3) C(14) -172.3(5) . . . . yes
C(10) C(11) C(12) C(13) 170.9(5) . . . . yes
C(10) C(11) C(12) C(34) -9.6(9) . . . . yes
C(11) N(3) C(14) C(13) -0.4(6) . . . . yes
C(11) N(3) C(14) C(15) 175.9(5) . . . . yes
C(11) C(12) C(13) C(14) 2.4(6) . . . . yes
C(11) C(12) C(13) C(37) -173.3(5) . . . . yes
C(12) C(11) N(3) C(14) 1.9(6) . . . . yes
C(12) C(13) C(14) C(15) -177.0(5) . . . . yes
C(12) C(13) C(37) C(38) -97.0(7) . . . . yes
C(12) C(13) C(37) C(42) 81.5(7) . . . . yes
C(12) C(34) O(5) C(35) 179.4(5) . . . . yes
C(13) C(37) C(38) C(39) 174.6(6) . . . . yes
C(13) C(37) C(42) C(41) -176.0(6) . . . . yes
C(14) C(13) C(12) C(34) -177.1(5) . . . . yes
C(14) C(13) C(37) C(38) 88.2(8) . . . . yes
C(14) C(13) C(37) C(42) -93.3(7) . . . . yes
C(15) C(1) C(2) C(16) 2.8(8) . 5_556 5_556 5_556 yes
C(15) C(14) C(13) C(37) -1.3(10) . . . . yes
C(16) O(1) C(17) C(18A) 162(1) . . . . yes
C(16) O(1) C(17) C(18B) 96(2) . . . . yes
C(16) C(2) C(3) C(19) -1.9(9) . . . . yes
C(19) C(20) C(21) C(22) 0(1) . . . . yes
C(19) C(24) C(23) C(22) 1(1) . . . . yes
C(20) C(19) C(24) C(23) -2.8(9) . . . . yes
C(20) C(21) C(22) C(23) -2(1) . . . . yes
C(21) C(20) C(19) C(24) 1.8(9) . . . . yes
C(21) C(22) C(23) C(24) 1(1) . . . . yes
C(25) O(3) C(26) C(27) 177.1(6) . . . . yes
C(25) C(7) C(8) C(28) -3.7(9) . . . . yes
C(28) C(29) C(30) C(31) -2(1) . . . . yes
C(28) C(33) C(32) C(31) 0(1) . . . . yes
C(29) C(28) C(33) C(32) -2.3(9) . . . . yes
C(29) C(30) C(31) C(32) 0(1) . . . . yes
C(30) C(29) C(28) C(33) 3.1(9) . . . . yes
C(30) C(31) C(32) C(33) 0(1) . . . . yes
C(34) O(5) C(35) C(36) -177.8(7) . . . . yes
C(34) C(12) C(13) C(37) 7.3(9) . . . . yes
C(37) C(38) C(39) C(40) 2(1) . . . . yes
C(37) C(42) C(41) C(40) 0(1) . . . . yes
C(38) C(37) C(42) C(41) 2.6(10) . . . . yes
C(38) C(39) C(40) C(41) 1(1) . . . . yes
C(39) C(38) C(37) C(42) -3.9(9) . . . . yes
C(39) C(40) C(41) C(42) -2(1) . . . . yes
C(39) C(40) C(41) C(42) -2(1) . . . . yes

loop_
_cod_changelog_entry_id
_cod_changelog_entry_author
_cod_changelog_entry_date
_cod_changelog_entry_text
1 'Vaitkus, Antanas' 2025-01-07T10:03:17+02:00 'Updated bibliographic information.'
